data_9013351
loop_
_publ_author_name
'Antao, S. M.'
'Hassan, I.'

_publ_section_title
;
 Increase in Al-Si and Na-Ca disorder with temperature in scapolite Me32.9
 Note: T = 902 C
 Note: 32.9% Meionite, 67.1% Marialite
;
_journal_name_full 'The Canadian Mineralogist'
_journal_page_first 1577
_journal_page_last 1591
_journal_paper_doi 10.3749/canmin.46.5.1577
_journal_volume 46
_journal_year 2008
_chemical_compound_source 'Monmouth Township, Ontario, Canada'
_chemical_formula_sum 'C0.24 Al4.48 Ca1.24 Cl0.76 Na2.76 O28 Si7.52'
_chemical_name_mineral Marialite
_space_group_IT_number 86
_symmetry_space_group_name_Hall '-P 4bc'
_symmetry_space_group_name_H-M 'P 42/n :2'
_cell_angle_alpha 90
_cell_angle_beta 90
_cell_angle_gamma 90
_cell_length_a 12.1974
_cell_length_b 12.1974
_cell_length_c 7.5795
_cell_formula_units_Z 2
_cell_volume 1127.652
_database_code_amcsd 0006242
_diffrn_ambient_temperature 1175.15
_exptl_crystal_density_diffrn 2.718
_cod_original_sg_symbol_H-M 'P 42/n'
_cod_original_formula_sum '(Ca1.24 Na2.76) Si7.52 Al4.48 O28 (C.24 Cl.76)'
_cod_database_code 9013351

loop_
_space_group_symop_operation_xyz
x,y,z
y,1/2-x,1/2-z
-y,1/2+x,1/2+z
1/2+x,1/2+y,-z
1/2-x,1/2-y,z
1/2-y,x,1/2-z
1/2+y,-x,1/2+z
-x,-y,-z

loop_
_atom_site_label
_atom_site_fract_x
_atom_site_fract_y
_atom_site_fract_z
_atom_site_occupancy
_atom_site_U_iso_or_equiv
Ca 0.61530 0.54090 0.74770 0.31000 0.08200
Na 0.61530 0.54090 0.74770 0.69000 0.08200
Si1 0.59040 0.66460 0.25390 1.00000 0.03220
Al2 0.91110 0.16990 0.05740 0.55000 0.03220
Si2 0.91110 0.16990 0.05740 0.45000 0.03220
Al3 0.67000 0.08590 0.96260 0.57000 0.03220
Si3 0.67000 0.08590 0.96260 0.43000 0.03220
O1 0.70560 0.60050 0.24790 1.00000 0.04600
O2 0.95250 0.13400 0.26220 1.00000 0.04600
O3 0.59690 0.19450 0.02850 1.00000 0.04600
O4 0.80590 0.11520 0.97720 1.00000 0.04600
O5 0.50550 0.62210 0.10800 1.00000 0.04600
O6 0.63810 0.96370 0.06380 1.00000 0.04600
O7 0.77580 0.65390 0.83050 1.00000 0.16200
C 0.75000 0.75000 0.75000 0.24000 0.16200
Cl 0.75000 0.75000 0.75000 0.76000 0.16200

loop_
_cod_related_entry_id
_cod_related_entry_database
_cod_related_entry_code
1 AMCSD 0006242
